data_4331350
loop_
_publ_author_name
'Weiwei Ju'
'Deng Zhang'
'Dunru Zhu'
'Yan Xu'

_publ_section_title
;
 l- and d-[Ln(HCO2)(SO4)(H2O)]n (Ln = La, Ce, Pr, Nd, and Eu): Chiral
 Enantiomerically 3D Architectures Constructed by Double -[Ln-O]n- Helices
;
_journal_name_full 'Inorganic Chemistry'
_journal_page_first 13373
_journal_page_last 13379
_journal_paper_doi 10.1021/ic302134m
_journal_volume 51
_journal_year 2012
_chemical_formula_sum 'C H3 La O7 S'
_chemical_formula_weight 298.00
_chemical_name_systematic
; 
 ? 
;
_space_group_IT_number 78
_symmetry_cell_setting tetragonal
_symmetry_space_group_name_Hall 'P 4cw'
_symmetry_space_group_name_H-M 'P 43'
_atom_sites_solution_hydrogens geom
_atom_sites_solution_primary direct
_atom_sites_solution_secondary difmap
_audit_creation_method SHELXL-97
_cell_angle_alpha 90.00
_cell_angle_beta 90.00
_cell_angle_gamma 90.00
_cell_formula_units_Z 4
_cell_length_a 6.99920(10)
_cell_length_b 6.99920(10)
_cell_length_c 11.8201(3)
_cell_measurement_reflns_used 2504
_cell_measurement_temperature 293(2)
_cell_measurement_theta_max 24.12
_cell_measurement_theta_min 2.23
_cell_volume 579.053(19)
_computing_cell_refinement 'SAINT (Bruker, 2005)'
_computing_data_collection 'APEX2 (Bruker, 2005)'
_computing_data_reduction SAINT
_computing_molecular_graphics SHELXTL
_computing_publication_material SHELXTL
_computing_structure_refinement 'SHELXL-97 (Sheldrick, 1997)'
_computing_structure_solution 'SHELXS-97 (Sheldrick, 1990)'
_diffrn_ambient_temperature 293(2)
_diffrn_measured_fraction_theta_full 0.998
_diffrn_measured_fraction_theta_max 0.998
_diffrn_measurement_device_type 'Bruker Apex2 CCD'
_diffrn_measurement_method '\w scans'
_diffrn_radiation_monochromator graphite
_diffrn_radiation_source 'fine-focus sealed tube'
_diffrn_radiation_type MoK\a
_diffrn_radiation_wavelength 0.71073
_diffrn_reflns_av_R_equivalents 0.0170
_diffrn_reflns_av_sigmaI/netI 0.0279
_diffrn_reflns_limit_h_max 8
_diffrn_reflns_limit_h_min -5
_diffrn_reflns_limit_k_max 8
_diffrn_reflns_limit_k_min -6
_diffrn_reflns_limit_l_max 14
_diffrn_reflns_limit_l_min -11
_diffrn_reflns_number 2293
_diffrn_reflns_theta_full 25.98
_diffrn_reflns_theta_max 25.98
_diffrn_reflns_theta_min 2.91
_exptl_absorpt_coefficient_mu 7.718
_exptl_absorpt_correction_T_max 0.4578
_exptl_absorpt_correction_T_min 0.4113
_exptl_absorpt_correction_type multi-scan
_exptl_crystal_colour Colorless
_exptl_crystal_density_diffrn 3.418
_exptl_crystal_description 'tetragonal pyramid'
_exptl_crystal_F_000 552
_exptl_crystal_size_max 0.14
_exptl_crystal_size_mid 0.12
_exptl_crystal_size_min 0.12
_refine_diff_density_max 0.412
_refine_diff_density_min -0.341
_refine_diff_density_rms 0.079
_refine_ls_abs_structure_details 'Flack H D (1983), Acta Cryst. A39, 876-881'
_refine_ls_abs_structure_Flack 0.016(15)
_refine_ls_extinction_coef 0.0199(5)
_refine_ls_extinction_expression Fc^*^=kFc[1+0.001xFc^2^\l^3^/sin(2\q)]^-1/4^
_refine_ls_extinction_method SHELXL
_refine_ls_goodness_of_fit_ref 0.998
_refine_ls_hydrogen_treatment mixed
_refine_ls_matrix_type full
_refine_ls_number_parameters 101
_refine_ls_number_reflns 1064
_refine_ls_number_restraints 4
_refine_ls_restrained_S_all 0.996
_refine_ls_R_factor_all 0.0123
_refine_ls_R_factor_gt 0.0121
_refine_ls_shift/su_max 0.008
_refine_ls_shift/su_mean 0.001
_refine_ls_structure_factor_coef Fsqd
_refine_ls_weighting_details 'calc w=1/[\s^2^(Fo^2^)+(0.0010P)^2^+0.0000P] where P=(Fo^2^+2Fc^2^)/3'
_refine_ls_weighting_scheme calc
_refine_ls_wR_factor_gt 0.0272
_refine_ls_wR_factor_ref 0.0273
_reflns_number_gt 1054
_reflns_number_total 1064
_reflns_threshold_expression >2sigma(I)
_cod_data_source_file ic302134m_si_001_01.cif
_cod_data_source_block 1
_cod_depositor_comments
;
The following automatic conversions were performed:

'_exptl_absorpt_correction_type' value 'multi-scans' was replaced
with the value 'multi-scan' as specified in the replacement file
'src/cod-tools/trunk/data/replacement-values/replacement_values.lst'.

Automatic conversion script
Id: cif_fix_values 5376 2017-05-30 11:51:03Z andrius 
;
_cod_database_code 4331350

loop_
_symmetry_equiv_pos_as_xyz
'x, y, z'
'-x, -y, z+1/2'
'-y, x, z+3/4'
'y, -x, z+1/4'

loop_
_atom_site_label
_atom_site_type_symbol
_atom_site_fract_x
_atom_site_fract_y
_atom_site_fract_z
_atom_site_U_iso_or_equiv
_atom_site_adp_type
_atom_site_occupancy
_atom_site_symmetry_multiplicity
_atom_site_calc_flag
_atom_site_refinement_flags
La1 La 0.14403(2) 0.39213(2) 0.25865(3) 0.01003(8) Uani 1 1 d .
S1 S 0.11479(12) 0.25024(12) -0.04975(7) 0.01023(18) Uani 1 1 d .
O1 O 0.0419(4) 0.3727(4) -0.1399(2) 0.0202(6) Uani 1 1 d .
O2 O -0.0360(3) 0.1131(3) -0.01695(17) 0.0146(6) Uani 1 1 d .
O3 O -0.1959(4) 0.3632(4) 0.1725(2) 0.0192(6) Uani 1 1 d .
O4 O 0.1504(4) 0.7161(4) 0.1584(2) 0.0208(6) Uani 1 1 d .
O5 O 0.1702(4) 0.3663(4) 0.0480(3) 0.0256(7) Uani 1 1 d .
O6 O 0.4901(4) 0.3565(4) 0.1852(2) 0.0182(6) Uani 1 1 d .
C1 C -0.3475(5) 0.4071(6) 0.2216(3) 0.0193(9) Uani 1 1 d D
H1A H -0.327(6) 0.457(6) 0.295(2) 0.023 Uiso 1 1 d D
O1W O -0.0623(4) 0.2536(4) 0.4151(3) 0.0265(7) Uani 1 1 d D
H1 H -0.045(6) 0.137(3) 0.446(3) 0.040 Uiso 1 1 d D
H2 H -0.089(6) 0.308(6) 0.482(2) 0.040 Uiso 1 1 d D

loop_
_atom_site_aniso_label
_atom_site_aniso_U_11
_atom_site_aniso_U_22
_atom_site_aniso_U_33
_atom_site_aniso_U_23
_atom_site_aniso_U_13
_atom_site_aniso_U_12
La1 0.01041(11) 0.01157(12) 0.00810(11) -0.00074(9) 0.00051(9) 0.00120(7)
S1 0.0099(4) 0.0121(4) 0.0087(4) 0.0000(4) -0.0011(3) -0.0006(3)
O1 0.0223(15) 0.0171(15) 0.0211(16) 0.0032(11) -0.0051(12) 0.0042(12)
O2 0.0144(12) 0.0155(12) 0.0140(16) -0.0021(10) 0.0030(10) -0.0036(9)
O3 0.0105(14) 0.0286(16) 0.0184(16) -0.0037(12) -0.0005(11) 0.0026(11)
O4 0.0291(16) 0.0123(13) 0.0210(17) -0.0025(12) 0.0018(12) -0.0068(12)
O5 0.0374(18) 0.0282(16) 0.0110(16) -0.0038(11) -0.0016(12) -0.0177(13)
O6 0.0117(12) 0.0252(15) 0.0178(14) -0.0037(12) 0.0004(11) 0.0008(11)
C1 0.0146(19) 0.025(2) 0.019(2) 0.0007(17) -0.0010(15) -0.0048(16)
O1W 0.0431(19) 0.0138(15) 0.0226(17) 0.0040(13) 0.0143(14) 0.0014(14)

loop_
_atom_type_symbol
_atom_type_description
_atom_type_scat_dispersion_real
_atom_type_scat_dispersion_imag
_atom_type_scat_source
H H 0.0000 0.0000 'International Tables Vol C Tables 4.2.6.8 and 6.1.1.4'
C C 0.0033 0.0016 'International Tables Vol C Tables 4.2.6.8 and 6.1.1.4'
O O 0.0106 0.0060 'International Tables Vol C Tables 4.2.6.8 and 6.1.1.4'
S S 0.1246 0.1234 'International Tables Vol C Tables 4.2.6.8 and 6.1.1.4'
La La -0.2871 2.4523 'International Tables Vol C Tables 4.2.6.8 and 6.1.1.4'

loop_
_geom_angle_atom_site_label_1
_geom_angle_atom_site_label_2
_geom_angle_atom_site_label_3
_geom_angle
_geom_angle_site_symmetry_1
_geom_angle_site_symmetry_3
O1 La1 O5 125.59(9) 2_565 .
O1 La1 O2 133.38(8) 2_565 4
O5 La1 O2 79.37(8) . 4
O1 La1 O1W 65.94(9) 2_565 .
O5 La1 O1W 137.61(10) . .
O2 La1 O1W 70.18(8) 4 .
O1 La1 O4 68.62(9) 2_565 .
O5 La1 O4 66.56(9) . .
O2 La1 O4 145.32(8) 4 .
O1W La1 O4 133.27(9) . .
O1 La1 O6 137.47(9) 2_565 .
O5 La1 O6 65.82(9) . .
O2 La1 O6 86.84(7) 4 .
O1W La1 O6 137.81(9) . .
O4 La1 O6 85.05(8) . .
O1 La1 O3 75.77(9) 2_565 .
O5 La1 O3 70.80(9) . .
O2 La1 O3 78.28(7) 4 .
O1W La1 O3 74.61(9) . .
O4 La1 O3 84.45(8) . .
O6 La1 O3 136.00(8) . .
O1 La1 O6 72.80(9) 2_565 4_565
O5 La1 O6 138.83(9) . 4_565
O2 La1 O6 116.33(7) 4 4_565
O1W La1 O6 82.34(9) . 4_565
O4 La1 O6 94.46(8) . 4_565
O6 La1 O6 76.84(7) . 4_565
O3 La1 O6 146.55(8) . 4_565
O1 La1 O3 106.46(8) 2_565 4
O5 La1 O3 127.36(9) . 4
O2 La1 O3 69.41(7) 4 4
O1W La1 O3 67.92(9) . 4
O4 La1 O3 137.60(8) . 4
O6 La1 O3 71.03(8) . 4
O3 La1 O3 136.74(10) . 4
O6 La1 O3 46.99(8) 4_565 4
O1 La1 C1 89.19(10) 2_565 4
O5 La1 C1 138.48(10) . 4
O2 La1 C1 92.77(8) 4 4
O1W La1 C1 73.21(11) . 4
O4 La1 C1 116.74(9) . 4
O6 La1 C1 73.13(10) . 4
O3 La1 C1 147.75(10) . 4
O6 La1 C1 23.57(8) 4_565 4
O3 La1 C1 23.44(8) 4 4
O1 S1 O4 108.48(16) . 3_654
O1 S1 O5 110.04(16) . .
O4 S1 O5 108.53(17) 3_654 .
O1 S1 O2 108.86(15) . .
O4 S1 O2 110.89(15) 3_654 .
O5 S1 O2 110.02(14) . .
S1 O1 La1 161.86(18) . 2_564
S1 O2 La1 132.98(13) . 3_554
C1 O3 La1 125.3(2) . .
C1 O3 La1 92.3(2) . 3_554
La1 O3 La1 139.15(10) . 3_554
S1 O4 La1 124.73(15) 4_565 .
S1 O5 La1 143.63(16) . .
C1 O6 La1 134.4(3) 1_655 .
C1 O6 La1 98.2(2) 1_655 3_654
La1 O6 La1 126.92(10) . 3_654
O3 C1 O6 122.4(4) . 1_455
O3 C1 La1 64.3(2) . 3_554
O6 C1 La1 58.2(2) 1_455 3_554
O3 C1 H1A 113(3) . .
O6 C1 H1A 124(3) 1_455 .
La1 C1 H1A 166(3) 3_554 .
La1 O1W H1 124(3) . .
La1 O1W H2 127(3) . .
H1 O1W H2 93(4) . .

loop_
_geom_bond_atom_site_label_1
_geom_bond_atom_site_label_2
_geom_bond_distance
_geom_bond_site_symmetry_2
La1 O1 2.417(2) 2_565
La1 O5 2.504(3) .
La1 O2 2.520(2) 4
La1 O1W 2.539(3) .
La1 O4 2.558(3) .
La1 O6 2.585(3) .
La1 O3 2.596(3) .
La1 O6 2.692(3) 4_565
La1 O3 2.827(3) 4
La1 C1 3.135(4) 4
S1 O1 1.460(3) .
S1 O4 1.461(3) 3_654
S1 O5 1.464(3) .
S1 O2 1.479(2) .
O1 La1 2.417(2) 2_564
O2 La1 2.520(2) 3_554
O3 C1 1.248(4) .
O3 La1 2.827(3) 3_554
O4 S1 1.461(3) 4_565
O6 C1 1.267(4) 1_655
O6 La1 2.692(3) 3_654
C1 O6 1.267(4) 1_455
C1 La1 3.135(4) 3_554
C1 H1A 0.950(19) .
O1W H1 0.902(10) .
O1W H2 0.896(10) .
